data_2102046
loop_
_publ_author_name
'Johansson, Maria H.'
'Otto, Stefanus'
'Roodt, Andreas'
'Oskarsson, \%Ake'

_publ_section_title
;
 Packing effects on the geometry of neutral platinum(II) complexes due
 to solvate molecules: the structure of
 <i>trans</i>-dichlorobis(triphenylarsine)platinum(II)
;
_journal_issue 2
_journal_name_full 'Acta Crystallographica Section B'
_journal_page_first 226
_journal_page_last 233
_journal_paper_doi 10.1107/S0108768199014500
_journal_volume 56
_journal_year 2000
_chemical_formula_moiety '[PtCl2(As(C6H5)3)2].C2H4Cl2'
_chemical_formula_sum 'C38 H34 As2 Cl4 Pt'
_chemical_formula_weight 977.38
_chemical_name_common trans-dichlorobistriphenylarsineplatinum(II)
_chemical_name_systematic
;
 ?
;
_space_group_IT_number 2
_symmetry_cell_setting triclinic
_symmetry_space_group_name_Hall '-P 1'
_symmetry_space_group_name_H-M 'P -1'
_audit_creation_method SHELXL-97
_cell_angle_alpha 109.70(3)
_cell_angle_beta 108.26(3)
_cell_angle_gamma 98.77(3)
_cell_formula_units_Z 1
_cell_length_a 9.3899(19)
_cell_length_b 9.5481(19)
_cell_length_c 11.931(2)
_cell_measurement_reflns_used 4985
_cell_measurement_temperature 293(2)
_cell_measurement_theta_max 30
_cell_measurement_theta_min 2
_cell_volume 915.6(5)
_computing_cell_refinement 'Siemens SMART'
_computing_data_collection 'Siemens SMART'
_computing_data_reduction 'Siemens SHELXTL'
_computing_molecular_graphics 'Siemens SHELXTL'
_computing_publication_material 'Siemens SHELXTL'
_computing_structure_refinement 'SHELXL-97 (Sheldrick, 1997)'
_computing_structure_solution 'SHELXS-86 (Sheldrick, 1990)'
_diffrn_ambient_temperature 293(2)
_diffrn_measured_fraction_theta_full .964
_diffrn_measured_fraction_theta_max .873
_diffrn_measurement_device_type 'SMART CCD'
_diffrn_measurement_method '\w scans'
_diffrn_radiation_monochromator graphite
_diffrn_radiation_source 'rotating anode'
_diffrn_radiation_type MoK\a
_diffrn_radiation_wavelength .71073
_diffrn_reflns_av_R_equivalents .0278
_diffrn_reflns_av_sigmaI/netI .0606
_diffrn_reflns_limit_h_max 10
_diffrn_reflns_limit_h_min -13
_diffrn_reflns_limit_k_max 11
_diffrn_reflns_limit_k_min -13
_diffrn_reflns_limit_l_max 17
_diffrn_reflns_limit_l_min -13
_diffrn_reflns_number 7759
_diffrn_reflns_theta_full 29.17
_diffrn_reflns_theta_max 31.65
_diffrn_reflns_theta_min 1.97
_diffrn_standards_decay_% .00
_exptl_absorpt_coefficient_mu 5.942
_exptl_absorpt_correction_T_max .660
_exptl_absorpt_correction_T_min .385
_exptl_absorpt_correction_type multi-scan
_exptl_crystal_colour yellow
_exptl_crystal_density_diffrn 1.773
_exptl_crystal_density_meas ?
_exptl_crystal_density_method .
_exptl_crystal_description needle
_exptl_crystal_F_000 474
_exptl_crystal_size_max .20
_exptl_crystal_size_mid .08
_exptl_crystal_size_min .07
_refine_diff_density_max 1.039
_refine_diff_density_min -2.011
_refine_ls_extinction_method none
_refine_ls_goodness_of_fit_ref .916
_refine_ls_hydrogen_treatment 'riding model'
_refine_ls_matrix_type full
_refine_ls_number_parameters 205
_refine_ls_number_reflns 5381
_refine_ls_number_restraints 0
_refine_ls_restrained_S_all .916
_refine_ls_R_factor_all .0520
_refine_ls_R_factor_gt .0390
_refine_ls_shift/su_max .001
_refine_ls_shift/su_mean .000
_refine_ls_structure_factor_coef Fsqd
_refine_ls_weighting_details 'w=1/[\s^2^(Fo^2^)+(0.0557P)^2^+0.0000P] where P=(Fo^2^+2Fc^2^)/3'
_refine_ls_weighting_scheme calc
_refine_ls_wR_factor_ref .0976
_reflns_number_gt 4450
_reflns_number_total 5381
_reflns_threshold_expression I>2sigma(I)
_cod_data_source_file ns0002.cif
_cod_data_source_block 3
_cod_depositor_comments
;
The following automatic conversions were performed:
'_symmetry_cell_setting' value 'Triclinic' changed to 'triclinic'
according to '/home/saulius/struct/CIF-dictionaries/cif_core.dic'
dictionary named 'cif_core.dic' version 2.4.1 from 2010-06-29.

Automatic conversion script
Id: cif_fix_enum 1527 2010-12-29 10:47:43Z saulius 

The following automatic conversions were performed:

'_symmetry_cell_setting' value 'Triclinic' changed to 'triclinic'
according to /home/saulius/struct/CIF-dictionaries/cif_core.dic
dictionary named 'cif_core.dic' version 2.4.1 from 2010-06-29.

Automatic conversion script
Id: cif_fix_values 1715 2011-07-08 13:25:40Z adriana 

The following automatic conversions were performed:

'_refine_ls_weighting_scheme' value 'calc
w=1/[\s^2^(Fo^2^)+(0.0557P)^2^+0.0000P] where P=(Fo^2^+2Fc^2^)/3' was
changed to 'calc'. New tag '_refine_ls_weighting_details' was
created. The value of the new tag was set to
'w=1/[\s^2^(Fo^2^)+(0.0557P)^2^+0.0000P] where P=(Fo^2^+2Fc^2^)/3'.

Automatic conversion script
Id: cif_fix_values 3143 2015-03-26 13:38:13Z robertas 
;
_cod_original_cell_volume 915.6(3)
_cod_original_sg_symbol_H-M P-1
_cod_database_code 2102046

loop_
_symmetry_equiv_pos_as_xyz
'x, y, z'
'-x, -y, -z'

loop_
_atom_site_label
_atom_site_fract_x
_atom_site_fract_y
_atom_site_fract_z
_atom_site_U_iso_or_equiv
_atom_site_adp_type
_atom_site_calc_flag
_atom_site_refinement_flags
_atom_site_occupancy
_atom_site_type_symbol
Pt .0000 .0000 .0000 .03061(8) Uani d S 1 Pt
As1 .00732(5) .00983(5) .20603(4) .03185(10) Uani d . 1 As
Cl1 .21106(14) .22005(14) .09831(12) .0461(3) Uani d . 1 Cl
Cl3 .4442(3) -.2923(3) .0902(2) .1072(7) Uani d . 1 Cl
C111 -.1572(5) .0854(5) .2469(4) .0362(9) Uani d . 1 C
C112 -.1527(7) .1352(7) .3720(5) .0537(13) Uani d . 1 C
H112 -.0675 .1358 .4383 .064 Uiso calc R 1 H
C113 -.2747(8) .1841(7) .3981(6) .0623(16) Uani d . 1 C
H113 -.2726 .2154 .4815 .075 Uiso calc R 1 H
C114 -.4002(7) .1862(6) .2995(6) .0551(13) Uani d . 1 C
H114 -.4840 .2158 .3160 .066 Uiso calc R 1 H
C115 -.4001(6) .1444(7) .1771(6) .0553(13) Uani d . 1 C
H115 -.4822 .1495 .1118 .066 Uiso calc R 1 H
C116 -.2787(6) .0949(6) .1510(5) .0462(11) Uani d . 1 C
H116 -.2790 .0678 .0684 .055 Uiso calc R 1 H
C121 -.0156(5) -.1910(5) .2143(4) .0371(9) Uani d . 1 C
C122 .0674(8) -.2830(6) .1635(6) .0572(14) Uani d . 1 C
H122 .1285 -.2491 .1243 .069 Uiso calc R 1 H
C123 .0607(9) -.4252(7) .1701(7) .0711(19) Uani d . 1 C
H123 .1195 -.4856 .1382 .085 Uiso calc R 1 H
C124 -.0333(10) -.4764(7) .2240(7) .078(2) Uani d . 1 C
H124 -.0403 -.5736 .2262 .093 Uiso calc R 1 H
C125 -.1173(8) -.3866(8) .2750(7) .0706(18) Uani d . 1 C
H125 -.1792 -.4219 .3131 .085 Uiso calc R 1 H
C126 -.1096(6) -.2424(6) .2695(5) .0500(12) Uani d . 1 C
H126 -.1672 -.1813 .3027 .060 Uiso calc R 1 H
C131 .1922(5) .1406(5) .3632(4) .0377(9) Uani d . 1 C
C132 .2853(6) .0776(7) .4343(5) .0513(12) Uani d . 1 C
H132 .2619 -.0297 .4065 .062 Uiso calc R 1 H
C133 .4149(7) .1737(8) .5482(6) .0637(16) Uani d . 1 C
H133 .4779 .1306 .5959 .076 Uiso calc R 1 H
C134 .4487(7) .3312(8) .5889(6) .0646(16) Uani d . 1 C
H134 .5351 .3958 .6644 .078 Uiso calc R 1 H
C135 .3551(8) .3938(7) .5185(6) .0672(17) Uani d . 1 C
H135 .3781 .5011 .5469 .081 Uiso calc R 1 H
C136 .2276(7) .2999(6) .4064(6) .0554(13) Uani d . 1 C
H136 .1649 .3439 .3595 .067 Uiso calc R 1 H
C1 .4678(12) -.5151(18) .0325(11) .186(7) Uani d . 1 C
H1A .5343 -.5354 .1023 .223 Uiso calc R 1 H
H1B .3689 -.5964 -.0172 .223 Uiso calc R 1 H

loop_
_atom_site_aniso_label
_atom_site_aniso_U_11
_atom_site_aniso_U_22
_atom_site_aniso_U_33
_atom_site_aniso_U_12
_atom_site_aniso_U_13
_atom_site_aniso_U_23
Pt .03381(12) .03787(13) .03122(12) .01691(9) .01814(9) .01917(9)
As1 .0362(2) .0386(2) .0309(2) .01759(18) .01790(18) .01883(18)
Cl1 .0467(6) .0477(6) .0448(6) .0089(5) .0194(5) .0206(5)
Cl3 .126(2) .1150(17) .0863(15) .0360(15) .0443(14) .0451(13)
C111 .040(2) .039(2) .041(2) .0209(18) .0240(19) .0180(18)
C112 .056(3) .079(4) .040(3) .037(3) .026(2) .028(3)
C113 .076(4) .080(4) .059(3) .046(3) .047(3) .032(3)
C114 .053(3) .056(3) .065(4) .027(3) .034(3) .021(3)
C115 .043(3) .067(3) .055(3) .026(3) .016(2) .021(3)
C116 .043(2) .058(3) .034(2) .023(2) .012(2) .013(2)
C121 .042(2) .037(2) .035(2) .0152(18) .0135(18) .0183(18)
C122 .074(4) .055(3) .060(3) .037(3) .036(3) .029(3)
C123 .089(5) .055(3) .067(4) .040(3) .019(4) .026(3)
C124 .099(5) .049(3) .073(4) .018(3) .007(4) .036(3)
C125 .081(5) .069(4) .076(4) .012(3) .028(4) .051(4)
C126 .054(3) .055(3) .052(3) .017(2) .024(2) .030(2)
C131 .039(2) .044(2) .032(2) .0130(19) .0173(18) .0141(18)
C132 .046(3) .058(3) .046(3) .021(2) .012(2) .020(2)
C133 .050(3) .089(5) .047(3) .025(3) .009(3) .030(3)
C134 .050(3) .078(4) .047(3) .001(3) .017(3) .012(3)
C135 .072(4) .050(3) .060(4) .000(3) .022(3) .010(3)
C136 .063(3) .050(3) .055(3) .020(3) .021(3) .025(3)
C1 .107(8) .298(17) .107(8) -.075(9) -.005(6) .131(10)

loop_
_atom_type_symbol
_atom_type_description
_atom_type_scat_dispersion_real
_atom_type_scat_dispersion_imag
_atom_type_scat_source
C C .0033 .0016 'International Tables Vol C Tables 4.2.6.8 and 6.1.1.4'
H H .0000 .0000 'International Tables Vol C Tables 4.2.6.8 and 6.1.1.4'
Cl Cl .1484 .1585 'International Tables Vol C Tables 4.2.6.8 and 6.1.1.4'
As As .0499 2.0058 'International Tables Vol C Tables 4.2.6.8 and 6.1.1.4'
Pt Pt -1.7033 8.3905 'International Tables Vol C Tables 4.2.6.8 and 6.1.1.4'

loop_
_geom_angle_atom_site_label_1
_geom_angle_atom_site_label_2
_geom_angle_atom_site_label_3
_geom_angle_site_symmetry_1
_geom_angle_site_symmetry_3
_geom_angle
Cl1 Pt Cl1 2 . 180.0
Cl1 Pt As1 2 2 91.69(5)
Cl1 Pt As1 . 2 88.31(5)
Cl1 Pt As1 2 . 88.31(5)
Cl1 Pt As1 . . 91.69(5)
As1 Pt As1 2 . 180.0
C111 As1 C121 . . 106.49(19)
C111 As1 C131 . . 102.01(19)
C121 As1 C131 . . 102.07(19)
C111 As1 Pt . . 112.02(14)
C121 As1 Pt . . 112.99(14)
C131 As1 Pt . . 119.83(13)
C116 C111 C112 . . 119.5(4)
C116 C111 As1 . . 119.3(3)
C112 C111 As1 . . 121.2(4)
C113 C112 C111 . . 120.1(5)
C112 C113 C114 . . 119.8(5)
C115 C114 C113 . . 119.7(5)
C114 C115 C116 . . 120.3(5)
C111 C116 C115 . . 120.3(5)
C122 C121 C126 . . 120.0(5)
C122 C121 As1 . . 117.5(4)
C126 C121 As1 . . 122.5(4)
C121 C122 C123 . . 120.4(6)
C124 C123 C122 . . 119.5(7)
C123 C124 C125 . . 121.0(6)
C124 C125 C126 . . 119.7(6)
C121 C126 C125 . . 119.4(6)
C132 C131 C136 . . 119.1(5)
C132 C131 As1 . . 121.5(4)
C136 C131 As1 . . 119.4(4)
C131 C132 C133 . . 120.4(5)
C134 C133 C132 . . 119.7(6)
C133 C134 C135 . . 119.9(5)
C134 C135 C136 . . 120.8(6)
C135 C136 C131 . . 120.2(5)
C1 C1 Cl3 2_645 . 88.5(16)

loop_
_geom_bond_atom_site_label_1
_geom_bond_atom_site_label_2
_geom_bond_site_symmetry_2
_geom_bond_distance
Pt Cl1 2 2.3086(17)
Pt Cl1 . 2.3086(17)
Pt As1 2 2.4068(6)
Pt As1 . 2.4068(6)
As1 C111 . 1.929(4)
As1 C121 . 1.936(4)
As1 C131 . 1.952(5)
Cl3 C1 . 2.074(18)
C111 C116 . 1.379(6)
C111 C112 . 1.390(7)
C112 C113 . 1.384(7)
C113 C114 . 1.389(8)
C114 C115 . 1.378(8)
C115 C116 . 1.381(7)
C121 C122 . 1.376(7)
C121 C126 . 1.380(7)
C122 C123 . 1.380(8)
C123 C124 . 1.366(11)
C124 C125 . 1.373(10)
C125 C126 . 1.392(8)
C131 C132 . 1.373(7)
C131 C136 . 1.378(7)
C132 C133 . 1.397(8)
C133 C134 . 1.365(9)
C134 C135 . 1.367(9)
C135 C136 . 1.374(8)
C1 C1 2_645 1.201(18)
